data_4105120
loop_
_publ_author_name
'Xinping Wang'
'Yang Peng'
'Marilyn M. Olmstead'
'James C. Fettinger'
'Philip P. Power'

_publ_section_title
;
 An Unsymmetric Oxo/Imido-Bridged Germanium-Centered Singlet Diradicaloid
;
_journal_name_full 'Journal of the American Chemical Society'
_journal_page_first 14164
_journal_page_last 14165
_journal_paper_doi 10.1021/ja906053y
_journal_volume 131
_journal_year 2009
_chemical_formula_moiety 'C67 H81 Ge2 N O, 0.5(C7 H8)'
_chemical_formula_sum 'C70.5 H85 Ge2 N O'
_chemical_formula_weight 1107.57
_chemical_name_common D*Ge(O)(NPh)GeD*.0.5toluene
_chemical_name_systematic
; 
 ? 
;
_space_group_IT_number 2
_symmetry_cell_setting triclinic
_symmetry_space_group_name_Hall '-P 1'
_symmetry_space_group_name_H-M 'P -1'
_atom_sites_solution_hydrogens geom
_atom_sites_solution_primary direct
_atom_sites_solution_secondary difmap
_audit_creation_method SHELXL-97
_cell_angle_alpha 95.349(6)
_cell_angle_beta 96.099(6)
_cell_angle_gamma 95.729(6)
_cell_formula_units_Z 2
_cell_length_a 11.878(5)
_cell_length_b 12.684(5)
_cell_length_c 20.133(8)
_cell_measurement_reflns_used 3404
_cell_measurement_temperature 90(2)
_cell_measurement_theta_max 21.9
_cell_measurement_theta_min 2.7
_cell_volume 2984(2)
_computing_cell_refinement 'SAINT (Bruker, 2009)'
_computing_data_collection 'Apex2 (Bruker, 2009)'
_computing_data_reduction 'SAINT (Bruker, 2009)'
_computing_publication_material 'SHELXS97 (Sheldrick, 2008)'
_computing_structure_refinement 'SHELXL97 (Sheldrick, 2008)'
_computing_structure_solution 'SHELXS97 (Sheldrick, 2008)'
_diffrn_ambient_temperature 90(2)
_diffrn_detector_area_resol_mean 8.3
_diffrn_measured_fraction_theta_full 0.994
_diffrn_measured_fraction_theta_max 0.994
_diffrn_measurement_device_type 'Bruker SMART ApexII'
_diffrn_measurement_method \w
_diffrn_radiation_monochromator graphite
_diffrn_radiation_source 'fine-focus sealed tube'
_diffrn_radiation_type MoK\a
_diffrn_radiation_wavelength 0.71073
_diffrn_reflns_av_R_equivalents 0.1168
_diffrn_reflns_av_sigmaI/netI 0.1563
_diffrn_reflns_limit_h_max 14
_diffrn_reflns_limit_h_min -14
_diffrn_reflns_limit_k_max 15
_diffrn_reflns_limit_k_min -15
_diffrn_reflns_limit_l_max 24
_diffrn_reflns_limit_l_min -24
_diffrn_reflns_number 27576
_diffrn_reflns_theta_full 25.25
_diffrn_reflns_theta_max 25.25
_diffrn_reflns_theta_min 2.56
_exptl_absorpt_coefficient_mu 1.051
_exptl_absorpt_correction_T_max 0.921
_exptl_absorpt_correction_T_min 0.802
_exptl_absorpt_correction_type multi-scan
_exptl_absorpt_process_details 'SADABS 2008/1 (Sheldrick, 2008)'
_exptl_crystal_colour purplish-black
_exptl_crystal_density_diffrn 1.233
_exptl_crystal_description block
_exptl_crystal_F_000 1174
_exptl_crystal_size_max 0.22
_exptl_crystal_size_mid 0.19
_exptl_crystal_size_min 0.08
_refine_diff_density_max 2.101
_refine_diff_density_min -0.931
_refine_diff_density_rms 0.157
_refine_ls_extinction_method none
_refine_ls_goodness_of_fit_ref 1.017
_refine_ls_hydrogen_treatment constr
_refine_ls_matrix_type full
_refine_ls_number_parameters 670
_refine_ls_number_reflns 10757
_refine_ls_number_restraints 6
_refine_ls_restrained_S_all 1.017
_refine_ls_R_factor_all 0.1777
_refine_ls_R_factor_gt 0.1091
_refine_ls_shift/su_max 0.001
_refine_ls_shift/su_mean 0.000
_refine_ls_structure_factor_coef Fsqd
_refine_ls_weighting_details 'calc w=1/[\s^2^(Fo^2^)+(0.1221P)^2^+25.7798P] where P=(Fo^2^+2Fc^2^)/3'
_refine_ls_weighting_scheme calc
_refine_ls_wR_factor_gt 0.2718
_refine_ls_wR_factor_ref 0.2956
_reflns_number_gt 6175
_reflns_number_total 10757
_reflns_threshold_expression I>2\s(I)
_cod_data_source_file ja906053y_si_002_2.cif
_cod_data_source_block xp229
_cod_original_formula_sum 'C70.50 H85 Ge2 N O'
_cod_database_code 4105120

loop_
_symmetry_equiv_pos_as_xyz
'x, y, z'
'-x, -y, -z'

loop_
_atom_site_label
_atom_site_type_symbol
_atom_site_fract_x
_atom_site_fract_y
_atom_site_fract_z
_atom_site_U_iso_or_equiv
_atom_site_adp_type
_atom_site_occupancy
_atom_site_symmetry_multiplicity
_atom_site_calc_flag
_atom_site_refinement_flags
_atom_site_disorder_assembly
_atom_site_disorder_group
Ge1 Ge 0.10991(8) 0.19172(8) 0.30009(5) 0.0258(3) Uani 1 1 d . . .
Ge2 Ge 0.21651(8) 0.33785(8) 0.22981(5) 0.0277(3) Uani 1 1 d . . .
O1 O 0.1571(7) 0.2015(5) 0.2177(3) 0.0412(19) Uani 1 1 d . . .
N1 N 0.1709(7) 0.3363(6) 0.3156(4) 0.0282(18) Uani 1 1 d . . .
C1 C 0.1916(8) 0.0835(7) 0.3494(4) 0.027(2) Uani 1 1 d . . .
C2 C 0.3028(8) 0.0985(7) 0.3843(5) 0.026(2) Uani 1 1 d . . .
C3 C 0.3404(8) 0.0134(7) 0.4182(5) 0.030(2) Uani 1 1 d . . .
H3 H 0.4158 0.0207 0.4405 0.036 Uiso 1 1 calc R . .
C4 C 0.2717(7) -0.0784(7) 0.4198(5) 0.026(2) Uani 1 1 d . . .
H4 H 0.2977 -0.1327 0.4451 0.031 Uiso 1 1 calc R . .
C5 C 0.1627(8) -0.0931(7) 0.3842(4) 0.026(2) Uani 1 1 d . . .
H5 H 0.1149 -0.1576 0.3848 0.032 Uiso 1 1 calc R . .
C6 C 0.1244(8) -0.0126(8) 0.3479(4) 0.027(2) Uani 1 1 d . . .
C7 C 0.3862(7) 0.1954(7) 0.3829(4) 0.024(2) Uani 1 1 d U . .
C8 C 0.4378(8) 0.2076(7) 0.3232(5) 0.029(2) Uani 1 1 d . . .
C9 C 0.5160(8) 0.2956(8) 0.3228(5) 0.037(2) Uani 1 1 d . . .
H9 H 0.5482 0.3075 0.2825 0.045 Uiso 1 1 calc R . .
C10 C 0.5489(9) 0.3673(8) 0.3798(6) 0.046(3) Uani 1 1 d . . .
H10 H 0.6026 0.4275 0.3781 0.055 Uiso 1 1 calc R . .
C11 C 0.5040(8) 0.3511(7) 0.4383(5) 0.034(2) Uani 1 1 d . . .
H11 H 0.5293 0.3985 0.4776 0.041 Uiso 1 1 calc R . .
C12 C 0.4202(8) 0.2646(8) 0.4410(5) 0.029(2) Uani 1 1 d . . .
C13 C 0.0142(8) -0.0391(7) 0.3014(5) 0.024(2) Uani 1 1 d . . .
C14 C -0.0909(7) -0.0225(7) 0.3260(4) 0.0232(19) Uani 1 1 d . . .
C15 C -0.1901(8) -0.0532(8) 0.2812(5) 0.032(2) Uani 1 1 d . . .
H15 H -0.2622 -0.0475 0.2969 0.038 Uiso 1 1 calc R . .
C16 C -0.1861(9) -0.0913(8) 0.2153(5) 0.035(2) Uani 1 1 d . . .
H16 H -0.2544 -0.1072 0.1853 0.042 Uiso 1 1 calc R . .
C17 C -0.0825(9) -0.1062(8) 0.1930(5) 0.035(2) Uani 1 1 d . . .
H17 H -0.0804 -0.1345 0.1479 0.042 Uiso 1 1 calc R . .
C18 C 0.0194(8) -0.0805(7) 0.2354(4) 0.025(2) Uani 1 1 d . . .
C19 C 0.3750(8) 0.2493(7) 0.5080(5) 0.030(2) Uani 1 1 d . . .
H19 H 0.3011 0.2024 0.4989 0.036 Uiso 1 1 calc R . .
C20 C 0.3546(9) 0.3531(8) 0.5470(5) 0.040(3) Uani 1 1 d . . .
H20A H 0.3153 0.3971 0.5165 0.060 Uiso 1 1 calc R . .
H20B H 0.4278 0.3918 0.5668 0.060 Uiso 1 1 calc R . .
H20C H 0.3076 0.3374 0.5827 0.060 Uiso 1 1 calc R . .
C21 C 0.4590(11) 0.1941(9) 0.5534(6) 0.052(3) Uani 1 1 d . . .
H21A H 0.4756 0.1279 0.5291 0.078 Uiso 1 1 calc R . .
H21B H 0.4248 0.1777 0.5940 0.078 Uiso 1 1 calc R . .
H21C H 0.5298 0.2416 0.5661 0.078 Uiso 1 1 calc R . .
C22 C 0.4143(8) 0.1237(8) 0.2632(5) 0.030(2) Uani 1 1 d . . .
H22 H 0.3317 0.0962 0.2584 0.036 Uiso 1 1 calc R . .
C23 C 0.4408(9) 0.1648(8) 0.1969(6) 0.039(3) Uani 1 1 d . . .
H23A H 0.3995 0.2265 0.1893 0.059 Uiso 1 1 calc R . .
H23B H 0.4171 0.1084 0.1600 0.059 Uiso 1 1 calc R . .
H23C H 0.5229 0.1859 0.1990 0.059 Uiso 1 1 calc R . .
C24 C 0.4852(10) 0.0286(9) 0.2759(6) 0.046(3) Uani 1 1 d . . .
H24A H 0.4692 -0.0256 0.2372 0.068 Uiso 1 1 calc R . .
H24B H 0.4641 -0.0024 0.3163 0.068 Uiso 1 1 calc R . .
H24C H 0.5665 0.0544 0.2823 0.068 Uiso 1 1 calc R . .
C25 C -0.0968(9) 0.0164(8) 0.3990(5) 0.033(2) Uani 1 1 d . . .
H25 H -0.0194 0.0515 0.4180 0.040 Uiso 1 1 calc R . .
C26 C -0.1823(10) 0.1002(9) 0.4077(5) 0.043(3) Uani 1 1 d . . .
H26A H -0.1695 0.1546 0.3769 0.065 Uiso 1 1 calc R . .
H26B H -0.1709 0.1339 0.4541 0.065 Uiso 1 1 calc R . .
H26C H -0.2603 0.0651 0.3975 0.065 Uiso 1 1 calc R . .
C27 C -0.1249(10) -0.0767(9) 0.4391(6) 0.045(3) Uani 1 1 d . . .
H27A H -0.0688 -0.1277 0.4342 0.067 Uiso 1 1 calc R . .
H27B H -0.2011 -0.1118 0.4223 0.067 Uiso 1 1 calc R . .
H27C H -0.1227 -0.0504 0.4866 0.067 Uiso 1 1 calc R . .
C28 C 0.1334(9) -0.1059(8) 0.2119(5) 0.035(2) Uani 1 1 d . . .
H28 H 0.1958 -0.0639 0.2436 0.042 Uiso 1 1 calc R . .
C29 C 0.1479(11) -0.0753(10) 0.1408(6) 0.054(3) Uani 1 1 d . . .
H29A H 0.1449 0.0015 0.1401 0.082 Uiso 1 1 calc R . .
H29B H 0.0865 -0.1141 0.1087 0.082 Uiso 1 1 calc R . .
H29C H 0.2216 -0.0938 0.1284 0.082 Uiso 1 1 calc R . .
C30 C 0.1450(11) -0.2245(9) 0.2164(6) 0.053(3) Uani 1 1 d . . .
H30A H 0.1345 -0.2419 0.2619 0.079 Uiso 1 1 calc R . .
H30B H 0.2209 -0.2398 0.2061 0.079 Uiso 1 1 calc R . .
H30C H 0.0870 -0.2676 0.1841 0.079 Uiso 1 1 calc R . .
C31 C 0.1450(8) 0.4289(7) 0.1662(4) 0.027(2) Uani 1 1 d . . .
C32 C 0.0278(7) 0.4496(7) 0.1600(4) 0.024(2) Uani 1 1 d . . .
C33 C -0.0103(8) 0.5162(7) 0.1150(4) 0.027(2) Uani 1 1 d . . .
H33 H -0.0883 0.5280 0.1102 0.032 Uiso 1 1 calc R . .
C34 C 0.0649(8) 0.5673(7) 0.0758(4) 0.027(2) Uani 1 1 d . . .
H34 H 0.0383 0.6155 0.0458 0.033 Uiso 1 1 calc R . .
C35 C 0.1761(8) 0.5477(7) 0.0806(4) 0.028(2) Uani 1 1 d . . .
H35 H 0.2266 0.5824 0.0539 0.033 Uiso 1 1 calc R . .
C36 C 0.2169(7) 0.4767(7) 0.1248(4) 0.0206(19) Uani 1 1 d . . .
C37 C -0.0562(8) 0.3888(7) 0.1972(4) 0.028(2) Uani 1 1 d . . .
C38 C -0.0971(8) 0.2831(8) 0.1723(5) 0.030(2) Uani 1 1 d . . .
C39 C -0.1747(9) 0.2244(8) 0.2074(5) 0.038(2) Uani 1 1 d . . .
H39 H -0.2005 0.1519 0.1924 0.045 Uiso 1 1 calc R . .
C40 C -0.2132(9) 0.2744(9) 0.2647(6) 0.041(3) Uani 1 1 d . . .
H40 H -0.2652 0.2351 0.2883 0.049 Uiso 1 1 calc R . .
C41 C -0.1768(8) 0.3794(8) 0.2870(5) 0.036(2) Uani 1 1 d . . .
H41 H -0.2050 0.4114 0.3256 0.043 Uiso 1 1 calc R . .
C42 C -0.0979(8) 0.4412(8) 0.2538(5) 0.030(2) Uani 1 1 d . . .
C43 C 0.3366(8) 0.4455(7) 0.1197(4) 0.026(2) Uani 1 1 d . . .
C44 C 0.3490(9) 0.3597(8) 0.0727(5) 0.033(2) Uani 1 1 d . . .
C45 C 0.4597(9) 0.3309(8) 0.0690(5) 0.035(2) Uani 1 1 d . . .
H45 H 0.4704 0.2731 0.0376 0.042 Uiso 1 1 calc R . .
C46 C 0.5533(9) 0.3838(9) 0.1094(6) 0.047(3) Uani 1 1 d . . .
H46 H 0.6272 0.3631 0.1058 0.056 Uiso 1 1 calc R . .
C47 C 0.5373(9) 0.4669(9) 0.1549(6) 0.043(3) Uani 1 1 d . . .
H47 H 0.6017 0.5026 0.1831 0.051 Uiso 1 1 calc R . .
C48 C 0.4304(8) 0.5013(8) 0.1617(5) 0.032(2) Uani 1 1 d . . .
C49 C -0.0692(9) 0.2320(8) 0.1064(5) 0.035(2) Uani 1 1 d . . .
H49 H 0.0086 0.2642 0.0998 0.042 Uiso 1 1 calc R . .
C50 C -0.1530(10) 0.2621(9) 0.0486(5) 0.042(3) Uani 1 1 d . . .
H50A H -0.1435 0.3395 0.0473 0.063 Uiso 1 1 calc R . .
H50B H -0.2313 0.2391 0.0563 0.063 Uiso 1 1 calc R . .
H50C H -0.1370 0.2269 0.0058 0.063 Uiso 1 1 calc R . .
C51 C -0.0679(10) 0.1138(9) 0.0990(6) 0.049(3) Uani 1 1 d . . .
H51A H -0.0161 0.0934 0.1356 0.073 Uiso 1 1 calc R . .
H51B H -0.0417 0.0914 0.0558 0.073 Uiso 1 1 calc R . .
H51C H -0.1449 0.0791 0.1006 0.073 Uiso 1 1 calc R . .
C52 C -0.0682(8) 0.5579(8) 0.2761(5) 0.031(2) Uani 1 1 d . . .
H52 H 0.0071 0.5805 0.2608 0.037 Uiso 1 1 calc R . .
C53 C -0.1557(9) 0.6228(9) 0.2433(5) 0.041(3) Uani 1 1 d . . .
H53A H -0.1598 0.6091 0.1943 0.061 Uiso 1 1 calc R . .
H53B H -0.1331 0.6988 0.2570 0.061 Uiso 1 1 calc R . .
H53C H -0.2305 0.6022 0.2574 0.061 Uiso 1 1 calc R . .
C54 C -0.0584(9) 0.5871(9) 0.3513(5) 0.042(3) Uani 1 1 d . . .
H54A H -0.0165 0.5355 0.3742 0.063 Uiso 1 1 calc R . .
H54B H -0.1347 0.5861 0.3656 0.063 Uiso 1 1 calc R . .
H54C H -0.0175 0.6586 0.3627 0.063 Uiso 1 1 calc R . .
C55 C 0.2502(9) 0.3029(8) 0.0249(5) 0.035(2) Uani 1 1 d . . .
H55 H 0.1799 0.3350 0.0358 0.042 Uiso 1 1 calc R . .
C56 C 0.2314(11) 0.1830(10) 0.0336(6) 0.053(3) Uani 1 1 d . . .
H56A H 0.2066 0.1740 0.0778 0.080 Uiso 1 1 calc R . .
H56B H 0.3029 0.1515 0.0301 0.080 Uiso 1 1 calc R . .
H56C H 0.1728 0.1474 -0.0015 0.080 Uiso 1 1 calc R . .
C57 C 0.2653(11) 0.3196(10) -0.0478(5) 0.051(3) Uani 1 1 d . . .
H57A H 0.2806 0.3959 -0.0519 0.076 Uiso 1 1 calc R . .
H57B H 0.1956 0.2905 -0.0769 0.076 Uiso 1 1 calc R . .
H57C H 0.3294 0.2830 -0.0615 0.076 Uiso 1 1 calc R . .
C58 C 0.4210(9) 0.5987(8) 0.2086(5) 0.037(2) Uani 1 1 d . . .
H58 H 0.3384 0.5971 0.2149 0.045 Uiso 1 1 calc R . .
C59 C 0.4842(11) 0.5978(12) 0.2786(6) 0.069(4) Uani 1 1 d . . .
H59A H 0.4685 0.5274 0.2941 0.103 Uiso 1 1 calc R . .
H59B H 0.4585 0.6520 0.3097 0.103 Uiso 1 1 calc R . .
H59C H 0.5663 0.6134 0.2769 0.103 Uiso 1 1 calc R . .
C60 C 0.4499(12) 0.6986(9) 0.1755(7) 0.068(4) Uani 1 1 d . . .
H60A H 0.4006 0.6962 0.1331 0.101 Uiso 1 1 calc R . .
H60B H 0.5297 0.7032 0.1667 0.101 Uiso 1 1 calc R . .
H60C H 0.4382 0.7611 0.2054 0.101 Uiso 1 1 calc R . .
C61 C 0.1751(8) 0.4203(8) 0.3671(5) 0.033(2) Uani 1 1 d . . .
C62 C 0.2323(10) 0.5246(9) 0.3531(7) 0.053(3) Uani 1 1 d . . .
H62 H 0.2625 0.5307 0.3116 0.064 Uiso 1 1 calc R . .
C63 C 0.2413(12) 0.6110(10) 0.3994(7) 0.065(4) Uani 1 1 d . . .
H63 H 0.2742 0.6786 0.3900 0.078 Uiso 1 1 calc R . .
C64 C 0.2009(11) 0.5982(11) 0.4615(6) 0.056(3) Uani 1 1 d . . .
H64 H 0.2115 0.6580 0.4945 0.067 Uiso 1 1 calc R . .
C65 C 0.1472(11) 0.5054(9) 0.4776(6) 0.054(3) Uani 1 1 d . . .
H65 H 0.1185 0.5007 0.5196 0.065 Uiso 1 1 calc R . .
C66 C 0.1363(10) 0.4139(9) 0.4270(6) 0.045(3) Uani 1 1 d . . .
C67 C 0.0786(11) 0.3146(10) 0.4430(6) 0.056(3) Uani 1 1 d . . .
H67A H 0.1301 0.2590 0.4408 0.084 Uiso 1 1 calc R . .
H67B H 0.0107 0.2933 0.4106 0.084 Uiso 1 1 calc R . .
H67C H 0.0560 0.3244 0.4884 0.084 Uiso 1 1 calc R . .
C68 C 0.4863(15) 0.0159(14) -0.0320(7) 0.051(6) Uiso 0.50 1 d PG A -1
C69 C 0.4095(13) -0.0650(14) -0.0152(8) 0.090(18) Uiso 0.50 1 d PG A -1
H69 H 0.3425 -0.0902 -0.0457 0.108 Uiso 0.50 1 d PG A -1
C70 C 0.4284(13) -0.1096(12) 0.0445(8) 0.056(6) Uiso 0.50 1 d PG A -1
H70 H 0.3732 -0.1638 0.0556 0.067 Uiso 0.50 1 d PG A -1
C71 C 0.5263(12) -0.0769(12) 0.0886(7) 0.031(7) Uiso 0.50 1 d PG A -1
H71 H 0.5401 -0.1091 0.1296 0.037 Uiso 0.50 1 d PG A -1
C72 C 0.6043(12) 0.0036(13) 0.0724(7) 0.075(8) Uiso 0.50 1 d PG A -1
H72 H 0.6720 0.0279 0.1025 0.090 Uiso 0.50 1 d PG A -1
C73 C 0.5839(13) 0.0485(13) 0.0125(8) 0.050(10) Uiso 0.50 1 d PG A -1
H73 H 0.6385 0.1033 0.0016 0.060 Uiso 0.50 1 d PG A -1
C74 C 0.465(2) 0.066(2) -0.0962(9) 0.13(2) Uiso 0.50 1 d PG A -1
H74A H 0.5263 0.1196 -0.0991 0.192 Uiso 0.50 1 d PG A -1
H74B H 0.4598 0.0121 -0.1336 0.192 Uiso 0.50 1 d PG A -1
H74C H 0.3947 0.0974 -0.0968 0.192 Uiso 0.50 1 d PG A -1

loop_
_atom_site_aniso_label
_atom_site_aniso_U_11
_atom_site_aniso_U_22
_atom_site_aniso_U_33
_atom_site_aniso_U_23
_atom_site_aniso_U_13
_atom_site_aniso_U_12
Ge1 0.0209(6) 0.0167(5) 0.0389(6) 0.0033(4) -0.0028(4) 0.0042(4)
Ge2 0.0234(6) 0.0256(6) 0.0370(6) 0.0072(4) 0.0054(4) 0.0108(4)
O1 0.068(5) 0.030(4) 0.027(4) -0.004(3) -0.001(3) 0.026(4)
N1 0.031(5) 0.023(4) 0.027(4) -0.005(3) -0.001(3) 0.003(3)
C1 0.035(6) 0.011(4) 0.033(5) -0.003(4) -0.002(4) 0.007(4)
C2 0.026(5) 0.014(5) 0.037(5) 0.000(4) 0.006(4) 0.002(4)
C3 0.030(6) 0.023(5) 0.039(6) 0.006(4) 0.003(4) 0.014(4)
C4 0.020(5) 0.015(5) 0.042(6) 0.000(4) 0.001(4) 0.008(4)
C5 0.020(5) 0.020(5) 0.038(5) 0.002(4) 0.001(4) 0.001(4)
C6 0.026(5) 0.033(6) 0.023(5) 0.001(4) 0.006(4) 0.005(4)
C7 0.016(4) 0.021(4) 0.035(4) 0.002(3) 0.000(3) 0.012(3)
C8 0.022(5) 0.022(5) 0.043(6) 0.004(4) -0.003(4) 0.004(4)
C9 0.023(5) 0.039(6) 0.052(7) 0.008(5) 0.011(4) 0.004(5)
C10 0.037(6) 0.013(5) 0.086(9) -0.010(5) 0.016(6) -0.001(4)
C11 0.017(5) 0.021(5) 0.063(7) -0.006(5) 0.015(5) -0.004(4)
C12 0.015(5) 0.027(5) 0.045(6) -0.004(4) 0.003(4) 0.006(4)
C13 0.022(5) 0.012(4) 0.040(5) 0.006(4) 0.006(4) 0.002(4)
C14 0.020(5) 0.012(4) 0.038(5) 0.011(4) 0.000(4) -0.001(4)
C15 0.020(5) 0.032(6) 0.043(6) 0.003(4) 0.002(4) -0.002(4)
C16 0.027(6) 0.032(6) 0.043(6) 0.008(5) -0.009(4) -0.002(4)
C17 0.046(7) 0.030(6) 0.025(5) -0.002(4) -0.001(4) -0.002(5)
C18 0.027(5) 0.011(4) 0.036(5) 0.003(4) -0.002(4) 0.000(4)
C19 0.022(5) 0.020(5) 0.046(6) -0.004(4) -0.007(4) 0.008(4)
C20 0.040(6) 0.037(6) 0.040(6) -0.004(5) -0.005(5) 0.012(5)
C21 0.059(8) 0.038(7) 0.056(7) -0.005(5) -0.011(6) 0.023(6)
C22 0.010(5) 0.038(6) 0.044(6) 0.009(4) 0.005(4) 0.002(4)
C23 0.029(6) 0.022(5) 0.072(8) 0.013(5) 0.010(5) 0.017(4)
C24 0.042(7) 0.047(7) 0.049(7) -0.002(5) 0.002(5) 0.019(6)
C25 0.027(5) 0.032(6) 0.042(6) 0.004(4) 0.003(4) 0.005(4)
C26 0.041(7) 0.051(7) 0.043(6) 0.008(5) 0.012(5) 0.015(5)
C27 0.036(6) 0.045(7) 0.054(7) 0.008(5) 0.007(5) 0.009(5)
C28 0.033(6) 0.024(5) 0.046(6) -0.003(4) 0.007(4) 0.001(4)
C29 0.058(8) 0.054(8) 0.060(8) 0.011(6) 0.030(6) 0.022(6)
C30 0.051(8) 0.030(6) 0.081(9) -0.005(6) 0.024(6) 0.017(5)
C31 0.031(5) 0.017(5) 0.031(5) 0.007(4) 0.004(4) -0.003(4)
C32 0.017(5) 0.026(5) 0.027(5) -0.002(4) 0.003(4) -0.002(4)
C33 0.017(5) 0.032(5) 0.029(5) -0.004(4) -0.007(4) 0.000(4)
C34 0.040(6) 0.018(5) 0.027(5) 0.006(4) 0.006(4) 0.008(4)
C35 0.033(6) 0.019(5) 0.029(5) -0.003(4) 0.005(4) 0.002(4)
C36 0.023(5) 0.017(4) 0.020(4) -0.004(3) 0.000(3) 0.004(4)
C37 0.029(5) 0.026(5) 0.028(5) 0.006(4) 0.000(4) 0.003(4)
C38 0.026(5) 0.029(5) 0.035(5) 0.011(4) -0.001(4) 0.005(4)
C39 0.029(6) 0.028(6) 0.055(7) 0.004(5) -0.002(5) 0.004(5)
C40 0.023(6) 0.045(7) 0.057(7) 0.015(5) 0.003(5) 0.006(5)
C41 0.023(5) 0.040(6) 0.049(6) 0.013(5) 0.012(4) 0.003(5)
C42 0.015(5) 0.037(6) 0.043(6) 0.013(4) 0.003(4) 0.013(4)
C43 0.025(5) 0.025(5) 0.029(5) -0.002(4) 0.003(4) 0.007(4)
C44 0.034(6) 0.037(6) 0.029(5) -0.001(4) 0.007(4) 0.008(5)
C45 0.033(6) 0.034(6) 0.041(6) 0.000(4) 0.015(5) 0.013(5)
C46 0.027(6) 0.050(7) 0.066(8) -0.003(6) 0.013(5) 0.020(5)
C47 0.028(6) 0.041(7) 0.059(7) 0.004(5) 0.006(5) 0.002(5)
C48 0.020(5) 0.034(6) 0.045(6) 0.002(4) 0.004(4) 0.015(4)
C49 0.028(6) 0.021(5) 0.055(7) 0.000(4) 0.002(5) 0.003(4)
C50 0.047(7) 0.046(7) 0.034(6) 0.007(5) 0.001(5) 0.007(5)
C51 0.040(7) 0.037(7) 0.067(8) 0.010(6) -0.006(6) 0.001(5)
C52 0.013(5) 0.034(6) 0.047(6) 0.002(4) 0.010(4) 0.002(4)
C53 0.043(7) 0.032(6) 0.050(7) 0.007(5) 0.006(5) 0.007(5)
C54 0.028(6) 0.045(7) 0.054(7) 0.000(5) 0.002(5) 0.010(5)
C55 0.044(6) 0.027(6) 0.032(5) 0.002(4) 0.002(4) 0.005(5)
C56 0.066(9) 0.049(8) 0.041(7) -0.003(5) -0.002(6) 0.003(6)
C57 0.059(8) 0.048(7) 0.042(7) -0.002(5) 0.002(5) 0.006(6)
C58 0.027(6) 0.037(6) 0.047(6) -0.008(5) 0.008(4) 0.003(5)
C59 0.041(8) 0.096(12) 0.061(8) -0.029(7) -0.012(6) 0.021(7)
C60 0.066(9) 0.023(6) 0.113(12) -0.012(7) 0.040(8) -0.009(6)
C61 0.035(6) 0.030(6) 0.032(6) -0.009(4) -0.007(4) 0.021(5)
C62 0.045(7) 0.027(6) 0.083(9) -0.012(6) -0.012(6) 0.017(5)
C63 0.057(9) 0.038(8) 0.095(11) -0.010(7) 0.002(7) 0.009(6)
C64 0.045(7) 0.069(10) 0.052(8) -0.006(6) -0.009(6) 0.023(7)
C65 0.064(9) 0.032(7) 0.065(8) -0.003(6) -0.016(6) 0.031(6)
C66 0.054(8) 0.027(6) 0.055(7) 0.004(5) -0.009(6) 0.023(5)
C67 0.063(9) 0.050(8) 0.055(7) -0.015(6) -0.002(6) 0.032(7)

loop_
_atom_type_symbol
_atom_type_description
_atom_type_scat_dispersion_real
_atom_type_scat_dispersion_imag
_atom_type_scat_source
C C 0.0033 0.0016 'International Tables Vol C Tables 4.2.6.8 and 6.1.1.4'
H H 0.0000 0.0000 'International Tables Vol C Tables 4.2.6.8 and 6.1.1.4'
N N 0.0061 0.0033 'International Tables Vol C Tables 4.2.6.8 and 6.1.1.4'
O O 0.0106 0.0060 'International Tables Vol C Tables 4.2.6.8 and 6.1.1.4'
Ge Ge 0.1547 1.8001 'International Tables Vol C Tables 4.2.6.8 and 6.1.1.4'

loop_
_geom_angle_atom_site_label_1
_geom_angle_atom_site_label_2
_geom_angle_atom_site_label_3
_geom_angle
O1 Ge1 N1 83.4(3)
O1 Ge1 C1 111.0(3)
N1 Ge1 C1 118.3(3)
O1 Ge1 Ge2 40.4(2)
N1 Ge1 Ge2 43.1(2)
C1 Ge1 Ge2 123.6(3)
O1 Ge2 N1 84.9(3)
O1 Ge2 C31 114.2(3)
N1 Ge2 C31 119.5(4)
O1 Ge2 Ge1 41.2(2)
N1 Ge2 Ge1 43.7(2)
C31 Ge2 Ge1 127.7(3)
Ge2 O1 Ge1 98.4(3)
C61 N1 Ge2 129.7(7)
C61 N1 Ge1 136.8(7)
Ge2 N1 Ge1 93.2(3)
C6 C1 C2 120.3(8)
C6 C1 Ge1 112.4(7)
C2 C1 Ge1 127.3(7)
C1 C2 C3 117.6(8)
C1 C2 C7 124.0(8)
C3 C2 C7 118.1(8)
C4 C3 C2 121.9(9)
C4 C3 H3 119.1
C2 C3 H3 119.1
C3 C4 C5 120.0(9)
C3 C4 H4 120.0
C5 C4 H4 120.0
C6 C5 C4 119.7(9)
C6 C5 H5 120.1
C4 C5 H5 120.1
C1 C6 C5 120.4(8)
C1 C6 C13 121.8(8)
C5 C6 C13 117.5(8)
C12 C7 C8 121.2(9)
C12 C7 C2 120.2(8)
C8 C7 C2 118.2(8)
C9 C8 C7 117.9(9)
C9 C8 C22 120.5(9)
C7 C8 C22 121.5(8)
C8 C9 C10 121.6(10)
C8 C9 H9 119.2
C10 C9 H9 119.2
C11 C10 C9 120.0(10)
C11 C10 H10 120.0
C9 C10 H10 120.0
C10 C11 C12 120.8(9)
C10 C11 H11 119.6
C12 C11 H11 119.6
C7 C12 C11 118.2(9)
C7 C12 C19 123.3(9)
C11 C12 C19 118.5(8)
C18 C13 C14 121.8(8)
C18 C13 C6 118.5(8)
C14 C13 C6 119.7(8)
C15 C14 C13 116.8(8)
C15 C14 C25 121.3(8)
C13 C14 C25 121.6(8)
C16 C15 C14 122.0(9)
C16 C15 H15 119.0
C14 C15 H15 119.0
C15 C16 C17 119.6(9)
C15 C16 H16 120.2
C17 C16 H16 120.2
C16 C17 C18 121.5(9)
C16 C17 H17 119.3
C18 C17 H17 119.3
C13 C18 C17 118.2(9)
C13 C18 C28 120.6(8)
C17 C18 C28 120.9(8)
C20 C19 C12 113.5(8)
C20 C19 C21 107.7(8)
C12 C19 C21 110.6(8)
C20 C19 H19 108.3
C12 C19 H19 108.3
C21 C19 H19 108.3
C19 C20 H20A 109.5
C19 C20 H20B 109.5
H20A C20 H20B 109.5
C19 C20 H20C 109.5
H20A C20 H20C 109.5
H20B C20 H20C 109.5
C19 C21 H21A 109.5
C19 C21 H21B 109.5
H21A C21 H21B 109.5
C19 C21 H21C 109.5
H21A C21 H21C 109.5
H21B C21 H21C 109.5
C8 C22 C23 114.1(8)
C8 C22 C24 109.7(8)
C23 C22 C24 108.6(8)
C8 C22 H22 108.1
C23 C22 H22 108.1
C24 C22 H22 108.1
C22 C23 H23A 109.5
C22 C23 H23B 109.5
H23A C23 H23B 109.5
C22 C23 H23C 109.5
H23A C23 H23C 109.5
H23B C23 H23C 109.5
C22 C24 H24A 109.5
C22 C24 H24B 109.5
H24A C24 H24B 109.5
C22 C24 H24C 109.5
H24A C24 H24C 109.5
H24B C24 H24C 109.5
C14 C25 C27 110.8(8)
C14 C25 C26 112.8(8)
C27 C25 C26 110.5(9)
C14 C25 H25 107.5
C27 C25 H25 107.5
C26 C25 H25 107.5
C25 C26 H26A 109.5
C25 C26 H26B 109.5
H26A C26 H26B 109.5
C25 C26 H26C 109.5
H26A C26 H26C 109.5
H26B C26 H26C 109.5
C25 C27 H27A 109.5
C25 C27 H27B 109.5
H27A C27 H27B 109.5
C25 C27 H27C 109.5
H27A C27 H27C 109.5
H27B C27 H27C 109.5
C18 C28 C29 113.1(8)
C18 C28 C30 109.0(8)
C29 C28 C30 111.3(9)
C18 C28 H28 107.8
C29 C28 H28 107.8
C30 C28 H28 107.8
C28 C29 H29A 109.5
C28 C29 H29B 109.5
H29A C29 H29B 109.5
C28 C29 H29C 109.5
H29A C29 H29C 109.5
H29B C29 H29C 109.5
C28 C30 H30A 109.5
C28 C30 H30B 109.5
H30A C30 H30B 109.5
C28 C30 H30C 109.5
H30A C30 H30C 109.5
H30B C30 H30C 109.5
C36 C31 C32 118.4(8)
C36 C31 Ge2 115.7(7)
C32 C31 Ge2 125.9(7)
C33 C32 C31 120.0(8)
C33 C32 C37 119.5(8)
C31 C32 C37 120.1(8)
C32 C33 C34 120.7(8)
C32 C33 H33 119.7
C34 C33 H33 119.7
C35 C34 C33 119.9(8)
C35 C34 H34 120.0
C33 C34 H34 120.0
C34 C35 C36 120.8(9)
C34 C35 H35 119.6
C36 C35 H35 119.6
C31 C36 C35 120.1(8)
C31 C36 C43 121.8(8)
C35 C36 C43 117.7(8)
C38 C37 C42 121.6(9)
C38 C37 C32 118.7(8)
C42 C37 C32 119.6(8)
C37 C38 C39 119.3(9)
C37 C38 C49 122.5(9)
C39 C38 C49 118.0(9)
C40 C39 C38 119.3(10)
C40 C39 H39 120.4
C38 C39 H39 120.4
C41 C40 C39 121.1(10)
C41 C40 H40 119.4
C39 C40 H40 119.4
C40 C41 C42 121.6(10)
C40 C41 H41 119.2
C42 C41 H41 119.2
C41 C42 C37 117.0(9)
C41 C42 C52 119.9(9)
C37 C42 C52 123.0(9)
C44 C43 C48 122.0(8)
C44 C43 C36 117.7(8)
C48 C43 C36 120.2(8)
C45 C44 C43 117.2(9)
C45 C44 C55 120.2(9)
C43 C44 C55 122.5(9)
C46 C45 C44 122.3(9)
C46 C45 H45 118.9
C44 C45 H45 118.9
C47 C46 C45 118.7(9)
C47 C46 H46 120.7
C45 C46 H46 120.7
C46 C47 C48 122.9(10)
C46 C47 H47 118.6
C48 C47 H47 118.6
C47 C48 C43 117.0(9)
C47 C48 C58 119.8(9)
C43 C48 C58 123.1(8)
C51 C49 C38 117.5(9)
C51 C49 C50 108.6(9)
C38 C49 C50 109.2(8)
C51 C49 H49 107.1
C38 C49 H49 107.1
C50 C49 H49 107.1
C49 C50 H50A 109.5
C49 C50 H50B 109.5
H50A C50 H50B 109.5
C49 C50 H50C 109.5
H50A C50 H50C 109.5
H50B C50 H50C 109.5
C49 C51 H51A 109.5
C49 C51 H51B 109.5
H51A C51 H51B 109.5
C49 C51 H51C 109.5
H51A C51 H51C 109.5
H51B C51 H51C 109.5
C42 C52 C54 114.8(9)
C42 C52 C53 110.8(8)
C54 C52 C53 107.8(8)
C42 C52 H52 107.8
C54 C52 H52 107.8
C53 C52 H52 107.8
C52 C53 H53A 109.5
C52 C53 H53B 109.5
H53A C53 H53B 109.5
C52 C53 H53C 109.5
H53A C53 H53C 109.5
H53B C53 H53C 109.5
C52 C54 H54A 109.5
C52 C54 H54B 109.5
H54A C54 H54B 109.5
C52 C54 H54C 109.5
H54A C54 H54C 109.5
H54B C54 H54C 109.5
C44 C55 C57 111.4(9)
C44 C55 C56 111.8(9)
C57 C55 C56 110.8(8)
C44 C55 H55 107.5
C57 C55 H55 107.5
C56 C55 H55 107.5
C55 C56 H56A 109.5
C55 C56 H56B 109.5
H56A C56 H56B 109.5
C55 C56 H56C 109.5
H56A C56 H56C 109.5
H56B C56 H56C 109.5
C55 C57 H57A 109.5
C55 C57 H57B 109.5
H57A C57 H57B 109.5
C55 C57 H57C 109.5
H57A C57 H57C 109.5
H57B C57 H57C 109.5
C48 C58 C60 110.4(9)
C48 C58 C59 113.6(9)
C60 C58 C59 114.4(11)
C48 C58 H58 105.9
C60 C58 H58 105.9
C59 C58 H58 105.9
C58 C59 H59A 109.5
C58 C59 H59B 109.5
H59A C59 H59B 109.5
C58 C59 H59C 109.5
H59A C59 H59C 109.5
H59B C59 H59C 109.5
C58 C60 H60A 109.5
C58 C60 H60B 109.5
H60A C60 H60B 109.5
C58 C60 H60C 109.5
H60A C60 H60C 109.5
H60B C60 H60C 109.5
C66 C61 N1 126.4(10)
C66 C61 C62 118.3(9)
N1 C61 C62 115.3(9)
C63 C62 C61 120.2(13)
C63 C62 H62 119.9
C61 C62 H62 119.9
C62 C63 C64 118.5(14)
C62 C63 H63 120.8
C64 C63 H63 120.8
C65 C64 C63 124.3(12)
C65 C64 H64 117.8
C63 C64 H64 117.8
C64 C65 C66 116.5(13)
C64 C65 H65 121.7
C66 C65 H65 121.7
C61 C66 C67 120.5(10)
C61 C66 C65 122.1(11)
C67 C66 C65 117.4(11)
C66 C67 H67A 109.5
C66 C67 H67B 109.5
H67A C67 H67B 109.5
C66 C67 H67C 109.5
H67A C67 H67C 109.5
H67B C67 H67C 109.5
C73 C68 C69 117.8
C73 C68 C74 121.0
C69 C68 C74 121.2
C70 C69 C68 121.1
C69 C70 C71 120.7
C70 C71 C72 118.8
C73 C72 C71 119.9
C72 C73 C68 121.6

loop_
_geom_bond_atom_site_label_1
_geom_bond_atom_site_label_2
_geom_bond_distance
Ge1 O1 1.817(7)
Ge1 N1 1.888(8)
Ge1 C1 2.032(9)
Ge1 Ge2 2.7280(16)
Ge2 O1 1.786(7)
Ge2 N1 1.866(8)
Ge2 C31 1.984(9)
N1 C61 1.410(11)
C1 C6 1.385(13)
C1 C2 1.414(13)
C2 C3 1.413(12)
C2 C7 1.504(13)
C3 C4 1.359(13)
C3 H3 0.9500
C4 C5 1.398(12)
C4 H4 0.9500
C5 C6 1.395(13)
C5 H5 0.9500
C6 C13 1.515(13)
C7 C12 1.394(13)
C7 C8 1.419(13)
C8 C9 1.380(14)
C8 C22 1.517(13)
C9 C10 1.392(15)
C9 H9 0.9500
C10 C11 1.368(15)
C10 H10 0.9500
C11 C12 1.414(13)
C11 H11 0.9500
C12 C19 1.524(14)
C13 C18 1.392(12)
C13 C14 1.418(12)
C14 C15 1.404(13)
C14 C25 1.518(13)
C15 C16 1.377(14)
C15 H15 0.9500
C16 C17 1.378(14)
C16 H16 0.9500
C17 C18 1.397(13)
C17 H17 0.9500
C18 C28 1.535(13)
C19 C20 1.524(13)
C19 C21 1.545(13)
C19 H19 1.0000
C20 H20A 0.9800
C20 H20B 0.9800
C20 H20C 0.9800
C21 H21A 0.9800
C21 H21B 0.9800
C21 H21C 0.9800
C22 C23 1.529(14)
C22 C24 1.562(14)
C22 H22 1.0000
C23 H23A 0.9800
C23 H23B 0.9800
C23 H23C 0.9800
C24 H24A 0.9800
C24 H24B 0.9800
C24 H24C 0.9800
C25 C27 1.520(15)
C25 C26 1.553(13)
C25 H25 1.0000
C26 H26A 0.9800
C26 H26B 0.9800
C26 H26C 0.9800
C27 H27A 0.9800
C27 H27B 0.9800
C27 H27C 0.9800
C28 C29 1.539(15)
C28 C30 1.534(14)
C28 H28 1.0000
C29 H29A 0.9800
C29 H29B 0.9800
C29 H29C 0.9800
C30 H30A 0.9800
C30 H30B 0.9800
C30 H30C 0.9800
C31 C36 1.391(13)
C31 C32 1.437(13)
C32 C33 1.369(13)
C32 C37 1.504(13)
C33 C34 1.403(13)
C33 H33 0.9500
C34 C35 1.363(13)
C34 H34 0.9500
C35 C36 1.408(12)
C35 H35 0.9500
C36 C43 1.525(12)
C37 C38 1.406(13)
C37 C42 1.425(13)
C38 C39 1.415(14)
C38 C49 1.507(14)
C39 C40 1.404(15)
C39 H39 0.9500
C40 C41 1.377(15)
C40 H40 0.9500
C41 C42 1.423(14)
C41 H41 0.9500
C42 C52 1.501(14)
C43 C44 1.404(13)
C43 C48 1.410(13)
C44 C45 1.406(13)
C44 C55 1.512(14)
C45 C46 1.381(15)
C45 H45 0.9500
C46 C47 1.372(15)
C46 H46 0.9500
C47 C48 1.400(14)
C47 H47 0.9500
C48 C58 1.504(13)
C49 C51 1.494(14)
C49 C50 1.549(14)
C49 H49 1.0000
C50 H50A 0.9800
C50 H50B 0.9800
C50 H50C 0.9800
C51 H51A 0.9800
C51 H51B 0.9800
C51 H51C 0.9800
C52 C54 1.513(14)
C52 C53 1.523(14)
C52 H52 1.0000
C53 H53A 0.9800
C53 H53B 0.9800
C53 H53C 0.9800
C54 H54A 0.9800
C54 H54B 0.9800
C54 H54C 0.9800
C55 C57 1.525(14)
C55 C56 1.544(15)
C55 H55 1.0000
C56 H56A 0.9800
C56 H56B 0.9800
C56 H56C 0.9800
C57 H57A 0.9800
C57 H57B 0.9800
C57 H57C 0.9800
C58 C60 1.512(16)
C58 C59 1.527(15)
C58 H58 1.0000
C59 H59A 0.9800
C59 H59B 0.9800
C59 H59C 0.9800
C60 H60A 0.9800
C60 H60B 0.9800
C60 H60C 0.9800
C61 C66 1.343(15)
C61 C62 1.490(16)
C62 C63 1.360(16)
C62 H62 0.9500
C63 C64 1.403(18)
C63 H63 0.9500
C64 C65 1.364(19)
C64 H64 0.9500
C65 C66 1.457(15)
C65 H65 0.9500
C66 C67 1.452(17)
C67 H67A 0.9800
C67 H67B 0.9800
C67 H67C 0.9800
C68 C73 1.3901
C68 C69 1.3936
C68 C74 1.4991
C69 C70 1.3821
C69 H69 0.9600
C70 C71 1.3899
C70 H70 0.9600
C71 C72 1.3943
C71 H71 0.9600
C72 C73 1.3886
C72 H72 0.9601
C73 H73 0.9600
C74 H74A 0.9600
C74 H74B 0.9599
C74 H74C 0.9601
